data_4135579
loop_
_publ_author_name
'Haut, Franz-Lucas'
'Habiger, Christoph'
'Wein, Lukas A.'
'Wurst, Klaus'
'Podewitz, Maren'
'Magauer, Thomas'

_publ_section_title
;
 Rapid Assembly of Tetrasubstituted Furans via Pummerer-Type
 Rearrangement.
;
_journal_issue 2
_journal_name_full 'Journal of the American Chemical Society'
_journal_page_first 1216
_journal_page_last 1223
_journal_paper_doi 10.1021/jacs.0c12194
_journal_volume 143
_journal_year 2021
_chemical_formula_sum 'C17 H19 N O4 S'
_chemical_formula_weight 333.39
_space_group_crystal_system orthorhombic
_space_group_IT_number 29
_space_group_name_Hall 'P 2c -2ac'
_space_group_name_H-M_alt 'P c a 21'
_atom_sites_solution_hydrogens mixed
_audit_creation_method SHELXL-2014/7
_cell_angle_alpha 90
_cell_angle_beta 90
_cell_angle_gamma 90
_cell_formula_units_Z 4
_cell_length_a 9.2612(4)
_cell_length_b 19.9966(9)
_cell_length_c 9.1061(4)
_cell_measurement_reflns_used 9969
_cell_measurement_temperature 183(2)
_cell_measurement_theta_max 25.3
_cell_measurement_theta_min 2.4
_cell_volume 1686.38(13)
_computing_cell_refinement 'Bruker SAINT-V 8.34A'
_computing_data_collection 'Bruker Apex III'
_computing_data_reduction 'Bruker SAINT-V 8.34A'
_computing_structure_refinement 'SHELXL-2014/7 (Sheldrick, 2014)'
_computing_structure_solution 'SHELXTL-XT-2014/4 (Bruker AXS, 2014)'
_diffrn_ambient_temperature 183(2)
_diffrn_detector_area_resol_mean 10.4
_diffrn_measured_fraction_theta_full 0.999
_diffrn_measured_fraction_theta_max 0.999
_diffrn_measurement_device_type 'Bruker D8 QUEST PHOTON 100'
_diffrn_measurement_method '\f and \w scans'
_diffrn_radiation_monochromator 'multi layered optics'
_diffrn_radiation_type MoK\a
_diffrn_radiation_wavelength 0.71073
_diffrn_reflns_av_R_equivalents 0.0313
_diffrn_reflns_av_unetI/netI 0.0175
_diffrn_reflns_Laue_measured_fraction_full 0.999
_diffrn_reflns_Laue_measured_fraction_max 0.999
_diffrn_reflns_limit_h_max 11
_diffrn_reflns_limit_h_min -11
_diffrn_reflns_limit_k_max 23
_diffrn_reflns_limit_k_min -23
_diffrn_reflns_limit_l_max 10
_diffrn_reflns_limit_l_min -10
_diffrn_reflns_number 23926
_diffrn_reflns_point_group_measured_fraction_full 0.988
_diffrn_reflns_point_group_measured_fraction_max 0.988
_diffrn_reflns_theta_full 24.992
_diffrn_reflns_theta_max 24.992
_diffrn_reflns_theta_min 2.037
_diffrn_source 'Incoatec Microfocus'
_exptl_absorpt_coefficient_mu 0.211
_exptl_absorpt_correction_T_max 0.958
_exptl_absorpt_correction_T_min 0.932
_exptl_absorpt_correction_type multi-scan
_exptl_absorpt_process_details 'Bruker SADABS-2014/5)'
_exptl_crystal_colour colourless
_exptl_crystal_density_diffrn 1.313
_exptl_crystal_description prism
_exptl_crystal_F_000 704
_exptl_crystal_size_max 0.150
_exptl_crystal_size_mid 0.150
_exptl_crystal_size_min 0.040
_refine_diff_density_max 0.362
_refine_diff_density_min -0.322
_refine_diff_density_rms 0.102
_refine_ls_abs_structure_details
;
 Classical Flack method preferred over Parsons because s.u. lower.
;
_refine_ls_abs_structure_Flack 0.01(10)
_refine_ls_extinction_coef 0.029(3)
_refine_ls_extinction_expression Fc^*^=kFc[1+0.001xFc^2^\l^3^/sin(2\q)]^-1/4^
_refine_ls_extinction_method 'SHELXL-2014/7 (Sheldrick 2014'
_refine_ls_goodness_of_fit_ref 1.175
_refine_ls_hydrogen_treatment mixed
_refine_ls_matrix_type full
_refine_ls_number_parameters 214
_refine_ls_number_reflns 2934
_refine_ls_number_restraints 2
_refine_ls_restrained_S_all 1.176
_refine_ls_R_factor_all 0.0306
_refine_ls_R_factor_gt 0.0289
_refine_ls_shift/su_max 0.000
_refine_ls_shift/su_mean 0.000
_refine_ls_structure_factor_coef Fsqd
_refine_ls_weighting_details 'w=1/[\s^2^(Fo^2^)+(0.0531P)^2^+0.2080P] where P=(Fo^2^+2Fc^2^)/3'
_refine_ls_weighting_scheme calc
_refine_ls_wR_factor_gt 0.0834
_refine_ls_wR_factor_ref 0.0844
_reflns_Friedel_coverage 0.844
_reflns_Friedel_fraction_full 0.975
_reflns_Friedel_fraction_max 0.975
_reflns_number_gt 2820
_reflns_number_total 2934
_reflns_threshold_expression 'I > 2\s(I)'
_cod_data_source_file ja0c12194_si_002.cif
_cod_data_source_block 29
_cod_database_code 4135579
_shelx_shelxl_version_number 2014/7
_shelx_space_group_comment
;
The symmetry employed for this shelxl refinement is uniquely defined
by the following loop, which should always be used as a source of
symmetry information in preference to the above space-group names.
They are only intended as comments.
;
_shelx_estimated_absorpt_t_min 0.969
_shelx_estimated_absorpt_t_max 0.992

loop_
_space_group_symop_operation_xyz
'x, y, z'
'-x, -y, z+1/2'
'x+1/2, -y, z'
'-x+1/2, y, z+1/2'

loop_
_atom_site_label
_atom_site_type_symbol
_atom_site_fract_x
_atom_site_fract_y
_atom_site_fract_z
_atom_site_U_iso_or_equiv
_atom_site_adp_type
_atom_site_occupancy
_atom_site_site_symmetry_order
_atom_site_calc_flag
_atom_site_refinement_flags_posn
_atom_site_refinement_flags_adp
_atom_site_refinement_flags_occupancy
_atom_site_disorder_assembly
_atom_site_disorder_group
S1 S 0.47074(7) 0.33119(3) 0.60268(8) 0.0268(2) Uani 1 1 d . . . . .
O1 O 0.5797(2) 0.37961(9) 0.5405(2) 0.0301(5) Uani 1 1 d . . . . .
O2 O 0.3221(3) 0.15872(18) 0.7817(3) 0.0710(9) Uani 1 1 d . . . . .
O3 O 0.6629(3) 0.52505(10) 0.2533(2) 0.0401(5) Uani 1 1 d . . . . .
O4 O 0.5340(2) 0.30914(11) 0.1683(3) 0.0398(5) Uani 1 1 d . . . . .
N1 N 0.5957(3) 0.41473(12) 0.2415(3) 0.0274(5) Uani 1 1 d D . . . .
H1N H 0.587(4) 0.4069(16) 0.332(3) 0.036(9) Uiso 1 1 d D . . . .
C1 C 0.5102(3) 0.25242(14) 0.5241(3) 0.0261(6) Uani 1 1 d . . . . .
H1 H 0.5082 0.2479 0.4203 0.031 Uiso 1 1 calc R U . . .
C2 C 0.5427(2) 0.19917(12) 0.6060(4) 0.0221(5) Uani 1 1 d . . . . .
C3 C 0.5527(3) 0.20338(13) 0.7701(3) 0.0231(6) Uani 1 1 d . . . . .
C4 C 0.4272(3) 0.17478(14) 0.8514(4) 0.0309(6) Uani 1 1 d . . . . .
C5 C 0.6641(3) 0.23104(15) 0.8382(4) 0.0365(7) Uani 1 1 d . . . . .
H5A H 0.6659 0.2332 0.9424 0.044 Uiso 1 1 calc R U . . .
H5B H 0.7421 0.2488 0.7828 0.044 Uiso 1 1 calc R U . . .
C6 C 0.3067(3) 0.34520(15) 0.5033(5) 0.0417(8) Uani 1 1 d . . . . .
H6A H 0.2318 0.3148 0.5397 0.063 Uiso 1 1 calc R U . . .
H6B H 0.2754 0.3916 0.5174 0.063 Uiso 1 1 calc R U . . .
H6C H 0.3232 0.3369 0.3986 0.063 Uiso 1 1 calc R U . . .
C7 C 0.4350(4) 0.16364(15) 1.0130(3) 0.0380(8) Uani 1 1 d . . . . .
H7A H 0.3417 0.1471 1.0485 0.057 Uiso 1 1 calc R U . . .
H7B H 0.4583 0.2059 1.0622 0.057 Uiso 1 1 calc R U . . .
H7C H 0.5102 0.1306 1.0345 0.057 Uiso 1 1 calc R U . . .
C8 C 0.5710(3) 0.13288(13) 0.5386(3) 0.0227(5) Uani 1 1 d . . . . .
C9 C 0.4977(3) 0.11249(15) 0.4117(3) 0.0298(6) Uani 1 1 d . . . . .
H9 H 0.4263 0.1406 0.3695 0.036 Uiso 1 1 calc R U . . .
C10 C 0.5290(3) 0.05175(15) 0.3480(4) 0.0356(7) Uani 1 1 d . . . . .
H10 H 0.4779 0.0381 0.2626 0.043 Uiso 1 1 calc R U . . .
C11 C 0.6343(4) 0.01012(14) 0.4069(3) 0.0363(7) Uani 1 1 d . . . . .
H11 H 0.6566 -0.0313 0.3612 0.044 Uiso 1 1 calc R U . . .
C12 C 0.7061(3) 0.02970(14) 0.5327(3) 0.0373(7) Uani 1 1 d . . . . .
H12 H 0.7781 0.0015 0.5739 0.045 Uiso 1 1 calc R U . . .
C13 C 0.6739(3) 0.08986(13) 0.5990(4) 0.0296(6) Uani 1 1 d . . . . .
H13 H 0.7224 0.1022 0.6868 0.036 Uiso 1 1 calc R U . . .
C14 C 0.6294(3) 0.47635(13) 0.1828(3) 0.0277(6) Uani 1 1 d . . . . .
C15 C 0.6136(4) 0.47101(14) 0.0186(3) 0.0331(7) Uani 1 1 d . . . . .
H15A H 0.7045 0.4838 -0.0311 0.040 Uiso 1 1 calc R U . . .
H15B H 0.5350 0.5004 -0.0169 0.040 Uiso 1 1 calc R U . . .
C16 C 0.5778(3) 0.39799(15) -0.0108(3) 0.0298(6) Uani 1 1 d . . . . .
H16A H 0.4858 0.3939 -0.0653 0.036 Uiso 1 1 calc R U . . .
H16B H 0.6555 0.3763 -0.0685 0.036 Uiso 1 1 calc R U . . .
C17 C 0.5656(3) 0.36699(14) 0.1389(3) 0.0281(6) Uani 1 1 d . . . . .

loop_
_atom_site_aniso_label
_atom_site_aniso_U_11
_atom_site_aniso_U_22
_atom_site_aniso_U_33
_atom_site_aniso_U_23
_atom_site_aniso_U_13
_atom_site_aniso_U_12
S1 0.0277(3) 0.0273(3) 0.0252(3) 0.0059(3) 0.0048(3) 0.0038(2)
O1 0.0292(10) 0.0338(10) 0.0274(10) 0.0052(9) 0.0001(8) -0.0048(8)
O2 0.0325(12) 0.143(3) 0.0378(14) 0.0213(16) -0.0034(11) -0.0370(15)
O3 0.0602(14) 0.0278(10) 0.0323(11) -0.0021(9) -0.0037(11) -0.0031(9)
O4 0.0554(14) 0.0289(11) 0.0351(12) 0.0046(9) -0.0066(11) -0.0093(9)
N1 0.0350(13) 0.0279(12) 0.0193(12) 0.0032(10) -0.0015(10) -0.0006(10)
C1 0.0275(13) 0.0299(13) 0.0210(14) 0.0039(11) 0.0046(11) 0.0023(10)
C2 0.0156(10) 0.0279(12) 0.0229(12) 0.0043(13) 0.0031(11) -0.0001(9)
C3 0.0212(12) 0.0238(13) 0.0242(14) 0.0053(11) -0.0009(10) 0.0032(10)
C4 0.0285(15) 0.0409(16) 0.0234(14) 0.0064(13) 0.0015(12) -0.0047(12)
C5 0.0326(15) 0.0452(16) 0.0317(16) 0.0019(14) -0.0025(13) -0.0100(13)
C6 0.0254(15) 0.0308(14) 0.069(2) 0.0032(15) -0.0046(15) 0.0047(12)
C7 0.051(2) 0.0396(17) 0.0230(16) 0.0017(12) 0.0053(14) -0.0120(13)
C8 0.0200(12) 0.0271(13) 0.0209(12) 0.0049(11) 0.0035(10) -0.0013(10)
C9 0.0256(13) 0.0356(16) 0.0283(15) 0.0030(12) 0.0005(12) -0.0001(12)
C10 0.0393(18) 0.0388(16) 0.0287(15) -0.0042(14) 0.0021(13) -0.0110(12)
C11 0.0489(18) 0.0256(14) 0.0344(15) 0.0009(12) 0.0150(14) -0.0011(13)
C12 0.0456(18) 0.0317(14) 0.0347(16) 0.0063(13) 0.0063(15) 0.0095(12)
C13 0.0303(13) 0.0319(13) 0.0267(13) 0.0047(13) -0.0017(14) 0.0052(10)
C14 0.0308(15) 0.0241(13) 0.0282(14) 0.0032(13) 0.0003(12) 0.0031(12)
C15 0.0440(17) 0.0314(14) 0.0239(15) 0.0045(12) 0.0014(13) 0.0031(13)
C16 0.0284(14) 0.0352(16) 0.0256(14) -0.0011(12) -0.0021(12) -0.0024(12)
C17 0.0243(13) 0.0309(14) 0.0290(17) 0.0008(11) -0.0028(10) 0.0009(11)

loop_
_atom_type_symbol
_atom_type_description
_atom_type_scat_dispersion_real
_atom_type_scat_dispersion_imag
_atom_type_scat_source
C C 0.0033 0.0016 'International Tables Vol C Tables 4.2.6.8 and 6.1.1.4'
H H 0.0000 0.0000 'International Tables Vol C Tables 4.2.6.8 and 6.1.1.4'
N N 0.0061 0.0033 'International Tables Vol C Tables 4.2.6.8 and 6.1.1.4'
O O 0.0106 0.0060 'International Tables Vol C Tables 4.2.6.8 and 6.1.1.4'
S S 0.1246 0.1234 'International Tables Vol C Tables 4.2.6.8 and 6.1.1.4'

loop_
_geom_angle_atom_site_label_1
_geom_angle_atom_site_label_2
_geom_angle_atom_site_label_3
_geom_angle
_geom_angle_site_symmetry_1
_geom_angle_site_symmetry_3
_geom_angle_publ_flag
O1 S1 C1 106.36(12) . . ?
O1 S1 C6 106.11(14) . . ?
C1 S1 C6 96.34(15) . . ?
C17 N1 C14 114.0(2) . . ?
C17 N1 H1N 121(2) . . ?
C14 N1 H1N 125(2) . . ?
C2 C1 S1 122.1(2) . . ?
C2 C1 H1 118.9 . . ?
S1 C1 H1 118.9 . . ?
C1 C2 C8 121.5(3) . . ?
C1 C2 C3 121.7(2) . . ?
C8 C2 C3 116.8(2) . . ?
C5 C3 C4 122.3(3) . . ?
C5 C3 C2 122.5(3) . . ?
C4 C3 C2 115.2(2) . . ?
O2 C4 C7 121.3(3) . . ?
O2 C4 C3 118.0(3) . . ?
C7 C4 C3 120.6(3) . . ?
C3 C5 H5A 120.0 . . ?
C3 C5 H5B 120.0 . . ?
H5A C5 H5B 120.0 . . ?
S1 C6 H6A 109.5 . . ?
S1 C6 H6B 109.5 . . ?
H6A C6 H6B 109.5 . . ?
S1 C6 H6C 109.5 . . ?
H6A C6 H6C 109.5 . . ?
H6B C6 H6C 109.5 . . ?
C4 C7 H7A 109.5 . . ?
C4 C7 H7B 109.5 . . ?
H7A C7 H7B 109.5 . . ?
C4 C7 H7C 109.5 . . ?
H7A C7 H7C 109.5 . . ?
H7B C7 H7C 109.5 . . ?
C13 C8 C9 118.4(3) . . ?
C13 C8 C2 120.5(3) . . ?
C9 C8 C2 121.0(2) . . ?
C10 C9 C8 120.1(3) . . ?
C10 C9 H9 119.9 . . ?
C8 C9 H9 119.9 . . ?
C9 C10 C11 120.9(3) . . ?
C9 C10 H10 119.6 . . ?
C11 C10 H10 119.6 . . ?
C12 C11 C10 119.2(3) . . ?
C12 C11 H11 120.4 . . ?
C10 C11 H11 120.4 . . ?
C13 C12 C11 120.4(3) . . ?
C13 C12 H12 119.8 . . ?
C11 C12 H12 119.8 . . ?
C12 C13 C8 120.8(3) . . ?
C12 C13 H13 119.6 . . ?
C8 C13 H13 119.6 . . ?
O3 C14 N1 124.9(3) . . ?
O3 C14 C15 127.6(3) . . ?
N1 C14 C15 107.4(2) . . ?
C14 C15 C16 105.3(2) . . ?
C14 C15 H15A 110.7 . . ?
C16 C15 H15A 110.7 . . ?
C14 C15 H15B 110.7 . . ?
C16 C15 H15B 110.7 . . ?
H15A C15 H15B 108.8 . . ?
C17 C16 C15 104.6(2) . . ?
C17 C16 H16A 110.8 . . ?
C15 C16 H16A 110.8 . . ?
C17 C16 H16B 110.8 . . ?
C15 C16 H16B 110.8 . . ?
H16A C16 H16B 108.9 . . ?
O4 C17 N1 124.1(3) . . ?
O4 C17 C16 127.4(3) . . ?
N1 C17 C16 108.5(2) . . ?

loop_
_geom_bond_atom_site_label_1
_geom_bond_atom_site_label_2
_geom_bond_distance
_geom_bond_site_symmetry_2
_geom_bond_publ_flag
S1 O1 1.5090(19) . ?
S1 C1 1.768(3) . ?
S1 C6 1.790(3) . ?
O2 C4 1.205(4) . ?
O3 C14 1.207(3) . ?
O4 C17 1.223(4) . ?
N1 C17 1.364(4) . ?
N1 C14 1.379(4) . ?
N1 H1N 0.84(2) . ?
C1 C2 1.334(4) . ?
C1 H1 0.9500 . ?
C2 C8 1.484(4) . ?
C2 C3 1.500(4) . ?
C3 C5 1.324(4) . ?
C3 C4 1.492(4) . ?
C4 C7 1.490(4) . ?
C5 H5A 0.9500 . ?
C5 H5B 0.9500 . ?
C6 H6A 0.9800 . ?
C6 H6B 0.9800 . ?
C6 H6C 0.9800 . ?
C7 H7A 0.9800 . ?
C7 H7B 0.9800 . ?
C7 H7C 0.9800 . ?
C8 C13 1.396(4) . ?
C8 C9 1.401(4) . ?
C9 C10 1.377(4) . ?
C9 H9 0.9500 . ?
C10 C11 1.390(5) . ?
C10 H10 0.9500 . ?
C11 C12 1.381(5) . ?
C11 H11 0.9500 . ?
C12 C13 1.378(4) . ?
C12 H12 0.9500 . ?
C13 H13 0.9500 . ?
C14 C15 1.506(4) . ?
C15 C16 1.521(4) . ?
C15 H15A 0.9900 . ?
C15 H15B 0.9900 . ?
C16 C17 1.502(4) . ?
C16 H16A 0.9900 . ?
C16 H16B 0.9900 . ?

loop_
_geom_hbond_atom_site_label_D
_geom_hbond_atom_site_label_H
_geom_hbond_atom_site_label_A
_geom_hbond_distance_DH
_geom_hbond_distance_HA
_geom_hbond_distance_DA
_geom_hbond_angle_DHA
_geom_hbond_site_symmetry_A
N1 H1N O1 0.84(2) 1.98(2) 2.816(3) 174(3) .

loop_
_geom_torsion_atom_site_label_1
_geom_torsion_atom_site_label_2
_geom_torsion_atom_site_label_3
_geom_torsion_atom_site_label_4
_geom_torsion
_geom_torsion_site_symmetry_1
_geom_torsion_site_symmetry_2
_geom_torsion_site_symmetry_3
_geom_torsion_site_symmetry_4
_geom_torsion_publ_flag
O1 S1 C1 C2 121.2(2) . . . . ?
C6 S1 C1 C2 -129.9(2) . . . . ?
S1 C1 C2 C8 178.04(18) . . . . ?
S1 C1 C2 C3 -2.1(3) . . . . ?
C1 C2 C3 C5 -75.6(3) . . . . ?
C8 C2 C3 C5 104.3(3) . . . . ?
C1 C2 C3 C4 103.8(3) . . . . ?
C8 C2 C3 C4 -76.3(3) . . . . ?
C5 C3 C4 O2 170.3(3) . . . . ?
C2 C3 C4 O2 -9.1(4) . . . . ?
C5 C3 C4 C7 -12.5(4) . . . . ?
C2 C3 C4 C7 168.1(2) . . . . ?
C1 C2 C8 C13 144.8(3) . . . . ?
C3 C2 C8 C13 -35.1(3) . . . . ?
C1 C2 C8 C9 -33.9(4) . . . . ?
C3 C2 C8 C9 146.2(3) . . . . ?
C13 C8 C9 C10 -0.9(4) . . . . ?
C2 C8 C9 C10 177.8(3) . . . . ?
C8 C9 C10 C11 -0.7(4) . . . . ?
C9 C10 C11 C12 1.3(4) . . . . ?
C10 C11 C12 C13 -0.1(4) . . . . ?
C11 C12 C13 C8 -1.6(4) . . . . ?
C9 C8 C13 C12 2.1(4) . . . . ?
C2 C8 C13 C12 -176.7(3) . . . . ?
C17 N1 C14 O3 -178.0(3) . . . . ?
C17 N1 C14 C15 3.0(3) . . . . ?
O3 C14 C15 C16 177.0(3) . . . . ?
N1 C14 C15 C16 -4.1(3) . . . . ?
C14 C15 C16 C17 3.7(3) . . . . ?
C14 N1 C17 O4 179.6(3) . . . . ?
C14 N1 C17 C16 -0.5(3) . . . . ?
C15 C16 C17 O4 177.7(3) . . . . ?
C15 C16 C17 N1 -2.1(3) . . . . ?
